data_4313328
loop_
_publ_author_name
'Tony C. H. Lam'
'Eddie Y. Y. Chan'
'Wing-Leung Mak'
'Samuel M. F. Lo'
'Ian D. Williams'
'Wing-Tak Wong'
'Wa-Hung Leung'

_publ_section_title
;
 Half-Sandwich Titanium(IV) Complexes with Kl\"aui's Tripod Ligand
;
_journal_name_full 'Inorganic Chemistry'
_journal_page_first 1842
_journal_page_last 1847
_journal_paper_doi 10.1021/ic020287w
_journal_volume 42
_journal_year 2003
_chemical_formula_sum 'C17 H35 Cl3 Co O9 P3 Ti'
_chemical_formula_weight 689.54
_chemical_name_common '[LOETiCl3]'
_space_group_IT_number 4
_symmetry_cell_setting monoclinic
_symmetry_space_group_name_Hall 'P 2yb'
_symmetry_space_group_name_H-M 'P 1 21 1'
_atom_sites_solution_hydrogens geom
_atom_sites_solution_primary direct
_atom_sites_solution_secondary difmap
_audit_creation_method SHELXL
_cell_angle_alpha 90.00
_cell_angle_beta 100.26(2)
_cell_angle_gamma 90.00
_cell_formula_units_Z 2
_cell_length_a 9.096(2)
_cell_length_b 15.374(3)
_cell_length_c 10.900(2)
_cell_measurement_temperature 293(2)
_cell_volume 1499.9(5)
_computing_structure_refinement 'SHELXL-93 (Sheldrick, 1993)'
_computing_structure_solution 'SHELXS-86 (Sheldrick, 1990)'
_diffrn_ambient_temperature 293(2)
_diffrn_radiation_monochromator graphite
_diffrn_radiation_source 'fine-focus sealed tube'
_diffrn_radiation_type MoK\a
_diffrn_radiation_wavelength 0.71073
_diffrn_reflns_av_R_equivalents 0.0284
_diffrn_reflns_av_sigmaI/netI 0.0512
_diffrn_reflns_limit_h_max 11
_diffrn_reflns_limit_h_min 0
_diffrn_reflns_limit_k_max 18
_diffrn_reflns_limit_k_min 0
_diffrn_reflns_limit_l_max 13
_diffrn_reflns_limit_l_min -13
_diffrn_reflns_number 3074
_diffrn_reflns_theta_max 26.00
_diffrn_reflns_theta_min 1.90
_exptl_absorpt_coefficient_mu 1.286
_exptl_absorpt_correction_T_max 0.93
_exptl_absorpt_correction_T_min 0.61
_exptl_absorpt_correction_type Semi-empirical
_exptl_crystal_colour Yellow
_exptl_crystal_density_diffrn 1.527
_exptl_crystal_description Plate
_exptl_crystal_F_000 708
_exptl_crystal_size_max 0.7
_exptl_crystal_size_mid 0.4
_exptl_crystal_size_min 0.1
_refine_diff_density_max 0.433
_refine_diff_density_min -0.267
_refine_diff_density_rms 0.065
_refine_ls_abs_structure_details 'Flack H D (1983), Acta Cryst. A39, 876-881'
_refine_ls_abs_structure_Flack 0.17(4)
_refine_ls_extinction_method none
_refine_ls_goodness_of_fit_all 1.031
_refine_ls_goodness_of_fit_obs 1.073
_refine_ls_matrix_type full
_refine_ls_number_parameters 305
_refine_ls_number_reflns 2882
_refine_ls_number_restraints 5
_refine_ls_restrained_S_all 1.089
_refine_ls_restrained_S_obs 1.077
_refine_ls_R_factor_all 0.0807
_refine_ls_R_factor_obs 0.0507
_refine_ls_shift/esd_max 0.056
_refine_ls_shift/esd_mean 0.005
_refine_ls_structure_factor_coef Fsqd
_refine_ls_weighting_details 'w=1/[\s^2^(Fo^2^)+(0.0550P)^2^+1.5748P] where P=(Fo^2^+2Fc^2^)/3'
_refine_ls_weighting_scheme calc
_refine_ls_wR_factor_all 0.1398
_refine_ls_wR_factor_obs 0.1155
_reflns_number_observed 2095
_reflns_number_total 2892
_reflns_observed_criterion >2sigma(I)
_cod_data_source_file ic020287w_1.cif
_cod_data_source_block ic020287w.cif
_cod_depositor_comments
;
The following automatic conversions were performed:

'_symmetry_cell_setting' value 'Monoclinic' changed to 'monoclinic'
according to the built-in table from CIF Core dictionary named
'cif_core.dic' version 2.4.1 from 2010-06-29.

Automatic conversion script
Id: cif_fix_values 1646 2011-03-28 12:23:43Z adriana 

The following automatic conversions were performed:

'_refine_ls_weighting_scheme' value 'calc
w=1/[\s^2^(Fo^2^)+(0.0550P)^2^+1.5748P] where P=(Fo^2^+2Fc^2^)/3' was
changed to 'calc'. New tag '_refine_ls_weighting_details' was
created. The value of the new tag was set to
'w=1/[\s^2^(Fo^2^)+(0.0550P)^2^+1.5748P] where P=(Fo^2^+2Fc^2^)/3'.

Automatic conversion script
Id: cif_fix_values 3143 2015-03-26 13:38:13Z robertas 
;
_cod_database_code 4313328

loop_
_symmetry_equiv_pos_as_xyz
'x, y, z'
'-x, y+1/2, -z'

loop_
_atom_site_aniso_label
_atom_site_aniso_U_11
_atom_site_aniso_U_22
_atom_site_aniso_U_33
_atom_site_aniso_U_23
_atom_site_aniso_U_13
_atom_site_aniso_U_12
Ti1 0.0718(11) 0.0444(8) 0.0497(8) 0.0026(7) 0.0092(7) 0.0035(8)
Co1 0.0819(9) 0.0444(6) 0.0512(6) 0.0031(6) 0.0051(6) -0.0009(7)
Cl3 0.102(2) 0.0537(13) 0.079(2) 0.0050(12) 0.0088(15) 0.0208(14)
Cl1 0.119(3) 0.083(2) 0.0627(15) 0.0091(13) 0.0285(15) -0.003(2)
Cl2 0.083(2) 0.070(2) 0.086(2) -0.0135(14) 0.0047(15) -0.0086(15)
P1 0.075(2) 0.0472(14) 0.0622(14) -0.0058(11) 0.0002(12) 0.0104(12)
P2 0.070(2) 0.0558(14) 0.0589(13) 0.0070(12) -0.0015(12) 0.0012(13)
P3 0.100(2) 0.0532(15) 0.0471(12) 0.0017(10) 0.0181(13) -0.0018(15)
O1 0.071(4) 0.050(3) 0.059(3) 0.001(3) 0.011(3) 0.009(3)
O2 0.071(4) 0.057(4) 0.055(3) 0.005(3) 0.000(3) 0.003(3)
O3 0.088(5) 0.042(3) 0.043(3) 0.000(2) 0.010(3) 0.002(3)
O11 0.108(7) 0.092(6) 0.100(6) -0.033(5) 0.024(5) -0.003(5)
O12 0.107(7) 0.066(5) 0.124(7) 0.006(5) -0.046(5) 0.009(5)
O21 0.082(6) 0.099(7) 0.152(8) 0.038(6) 0.019(6) 0.020(6)
O22 0.156(9) 0.085(6) 0.064(4) 0.002(4) -0.010(5) -0.037(6)
O31 0.198(10) 0.063(5) 0.055(4) 0.009(4) -0.019(5) -0.003(6)
O32 0.148(9) 0.062(5) 0.155(8) -0.003(5) 0.099(7) 0.004(5)
C1 0.160(17) 0.053(7) 0.122(13) 0.032(8) -0.023(11) -0.023(9)
C2 0.145(15) 0.049(7) 0.125(13) -0.001(8) 0.039(11) -0.001(8)
C3 0.170(17) 0.072(8) 0.080(9) -0.003(7) 0.013(11) -0.058(10)
C4 0.100(11) 0.081(9) 0.128(13) 0.015(9) 0.020(10) -0.023(8)
C5 0.212(20) 0.053(7) 0.090(10) 0.001(7) 0.069(11) -0.026(10)
C11 0.245(25) 0.120(14) 0.087(10) -0.030(9) 0.059(13) 0.011(15)
C12 0.123(15) 0.365(40) 0.188(20) -0.124(25) 0.010(14) 0.105(22)
C13 0.110(11) 0.094(9) 0.093(8) -0.011(7) -0.011(7) 0.013(8)
C14 0.124(12) 0.128(13) 0.084(8) -0.006(8) -0.020(8) 0.024(10)
C21 0.141(17) 0.206(23) 0.156(17) 0.009(16) 0.039(13) 0.086(18)
C23 0.161(17) 0.240(25) 0.081(10) -0.055(12) 0.021(10) -0.053(17)
C24 0.222(20) 0.132(15) 0.088(9) -0.011(11) -0.035(11) 0.012(15)
C31 0.218(23) 0.122(14) 0.094(10) -0.003(10) -0.031(12) 0.051(14)
C33 0.117(12) 0.093(10) 0.120(11) 0.022(9) 0.031(9) 0.021(9)
C34 0.165(16) 0.104(11) 0.136(12) 0.002(11) 0.065(12) 0.032(12)

loop_
_atom_site_label
_atom_site_type_symbol
_atom_site_fract_x
_atom_site_fract_y
_atom_site_fract_z
_atom_site_U_iso_or_equiv
_atom_site_thermal_displace_type
_atom_site_occupancy
_atom_site_calc_flag
_atom_site_refinement_flags
_atom_site_disorder_group
Ti1 Ti 0.5438(2) 0.78911(10) 0.23286(14) 0.0555(4) Uani 1 d . .
Co1 Co 0.3881(2) 0.55773(8) 0.30962(11) 0.0600(4) Uani 1 d . .
Cl3 Cl 0.4137(4) 0.9179(2) 0.2452(3) 0.0794(8) Uani 1 d . .
Cl1 Cl 0.6020(4) 0.8233(2) 0.0413(2) 0.0868(9) Uani 1 d . .
Cl2 Cl 0.7631(3) 0.8442(2) 0.3443(3) 0.0808(8) Uani 1 d . .
P1 P 0.6036(3) 0.5817(2) 0.2588(2) 0.0628(7) Uani 1 d . .
P2 P 0.2801(3) 0.6460(2) 0.1638(2) 0.0632(7) Uani 1 d . .
P3 P 0.4210(4) 0.6678(2) 0.4384(2) 0.0662(8) Uani 1 d . .
O1 O 0.6456(8) 0.6770(4) 0.2336(6) 0.060(2) Uani 1 d . .
O2 O 0.3629(8) 0.7307(4) 0.1463(6) 0.062(2) Uani 1 d . .
O3 O 0.4793(8) 0.7526(4) 0.3891(5) 0.058(2) Uani 1 d . .
O11 O 0.6099(11) 0.5275(6) 0.1346(9) 0.099(3) Uani 1 d . .
O12 O 0.7397(10) 0.5419(5) 0.3503(9) 0.107(3) Uani 1 d . .
O21 O 0.1226(10) 0.6720(7) 0.1967(10) 0.111(3) Uani 1 d . .
O22 O 0.2339(12) 0.6028(6) 0.0353(7) 0.105(3) Uani 1 d . .
O31 O 0.5398(13) 0.6403(5) 0.5600(7) 0.111(3) Uani 1 d . .
O32 O 0.2829(12) 0.6896(6) 0.4992(10) 0.113(3) Uani 1 d . .
C1 C 0.4294(23) 0.4481(9) 0.4175(17) 0.118(6) Uani 1 d . .
H1A H 0.5138(23) 0.4402(9) 0.4833(17) 0.141 Uiso 1 d R .
C2 C 0.4174(22) 0.4269(8) 0.2958(17) 0.105(5) Uani 1 d . .
H2A H 0.4955(22) 0.4008(8) 0.2597(17) 0.125 Uiso 1 d R .
C3 C 0.2844(25) 0.4493(10) 0.2349(13) 0.108(5) Uani 1 d . .
H3A H 0.2513(25) 0.4392(10) 0.1475(13) 0.130 Uiso 1 d R .
C4 C 0.2061(18) 0.4846(10) 0.3160(17) 0.103(4) Uani 1 d . .
H4A H 0.1050(18) 0.5044(10) 0.2923(17) 0.124 Uiso 1 d R .
C5 C 0.2912(26) 0.4866(9) 0.4301(14) 0.113(6) Uani 1 d . .
H5A H 0.2633(26) 0.5093(9) 0.5047(14) 0.136 Uiso 1 d R .
C11 C 0.7229(27) 0.5280(12) 0.0665(15) 0.147(8) Uani 1 d . .
H11A H 0.7860(27) 0.5762(12) 0.0973(15) 0.177 Uiso 1 d R .
H11B H 0.6864(27) 0.5384(12) -0.0204(15) 0.177 Uiso 1 d R .
C12 C 0.8179(23) 0.4515(22) 0.0756(20) 0.228(15) Uani 1 d . .
H12A H 0.8979(23) 0.4592(22) 0.0297(20) 0.342 Uiso 1 d R .
H12B H 0.8587(23) 0.4410(22) 0.1617(20) 0.342 Uiso 1 d R .
H12C H 0.7578(23) 0.4028(22) 0.0423(20) 0.342 Uiso 1 d R .
C13 C 0.8522(17) 0.5892(9) 0.4295(12) 0.103(4) Uani 1 d . .
H13A H 0.8091(17) 0.6416(9) 0.4555(12) 0.123 Uiso 1 d R .
H13B H 0.9319(17) 0.6051(9) 0.3869(12) 0.123 Uiso 1 d R .
C14 C 0.9103(17) 0.5355(10) 0.5420(12) 0.117(5) Uani 1 d . .
H14A H 0.9848(17) 0.5678(10) 0.5972(12) 0.175 Uiso 1 d R .
H14B H 0.8304(17) 0.5203(10) 0.5847(12) 0.175 Uiso 1 d R .
H14C H 0.9542(17) 0.4835(10) 0.5155(12) 0.175 Uiso 1 d R .
C21 C 0.0270(24) 0.7356(16) 0.1426(19) 0.166(9) Uani 1 d D .
H21A H -0.0676(24) 0.7228(16) 0.1659(19) 0.199 Uiso 1 d R .
H21B H 0.0193(24) 0.7183(16) 0.0571(19) 0.199 Uiso 1 d R .
C22A C -0.0149(41) 0.7667(22) 0.0156(23) 0.127(11) Uiso 0.50 d PD .
H22A H -0.0373(41) 0.7184(22) -0.0404(23) 0.190 Uiso 0.50 d PR .
H22B H -0.0981(41) 0.8062(22) 0.0043(23) 0.190 Uiso 0.50 d PR .
H22C H 0.0722(41) 0.7964(22) -0.0013(23) 0.190 Uiso 0.50 d PR .
C22B C 0.0320(46) 0.8287(19) 0.1265(36) 0.145(13) Uiso 0.50 d PD .
H22D H 0.0571(46) 0.8478(19) 0.2115(36) 0.217 Uiso 0.50 d PR .
H22E H 0.1099(46) 0.8454(19) 0.0823(36) 0.217 Uiso 0.50 d PR .
H22F H -0.0604(46) 0.8552(19) 0.0879(36) 0.217 Uiso 0.50 d PR .
C23 C 0.3032(23) 0.6047(17) -0.0639(14) 0.161(9) Uani 1 d . .
H23A H 0.3936(23) 0.5721(17) -0.0389(14) 0.193 Uiso 1 d R .
H23B H 0.3306(23) 0.6633(17) -0.0807(14) 0.193 Uiso 1 d R .
C24 C 0.2350(24) 0.5666(14) -0.1784(13) 0.155(8) Uani 1 d . .
H24A H 0.2952(24) 0.5677(14) -0.2424(13) 0.232 Uiso 1 d R .
H24B H 0.2092(24) 0.5075(14) -0.1629(13) 0.232 Uiso 1 d R .
H24C H 0.1455(24) 0.5996(14) -0.2052(13) 0.232 Uiso 1 d R .
C31 C 0.5902(23) 0.6993(12) 0.6535(14) 0.152(8) Uani 1 d D .
H31A H 0.5179(23) 0.6984(12) 0.7078(14) 0.182 Uiso 1 d R .
H31B H 0.5911(23) 0.7567(12) 0.6187(14) 0.182 Uiso 1 d R .
C32A C 0.7299(29) 0.6811(24) 0.7394(29) 0.114(10) Uiso 0.50 d PD .
H32A H 0.7565(29) 0.7229(24) 0.8051(29) 0.172 Uiso 0.50 d PR .
H32B H 0.7283(29) 0.6240(24) 0.7748(29) 0.172 Uiso 0.50 d PR .
H32C H 0.8021(29) 0.6828(24) 0.6850(29) 0.172 Uiso 0.50 d PR .
C32B C 0.6550(46) 0.6581(24) 0.7708(25) 0.137(12) Uiso 0.50 d PD .
H32D H 0.6826(46) 0.6992(24) 0.8372(25) 0.205 Uiso 0.50 d PR .
H32E H 0.5938(46) 0.6134(24) 0.7972(25) 0.205 Uiso 0.50 d PR .
H32F H 0.7435(46) 0.6324(24) 0.7498(25) 0.205 Uiso 0.50 d PR .
C33 C 0.1965(18) 0.7700(10) 0.4852(14) 0.109(5) Uani 1 d . .
H33A H 0.1217(18) 0.7657(10) 0.4112(14) 0.130 Uiso 1 d R .
H33B H 0.2625(18) 0.8168(10) 0.4735(14) 0.130 Uiso 1 d R .
C34 C 0.1370(21) 0.7885(12) 0.5941(15) 0.131(6) Uani 1 d . .
H34A H 0.0829(21) 0.8421(12) 0.5784(15) 0.196 Uiso 1 d R .
H34B H 0.0691(21) 0.7426(12) 0.6053(15) 0.196 Uiso 1 d R .
H34C H 0.2113(21) 0.7942(12) 0.6682(15) 0.196 Uiso 1 d R .

loop_
_atom_type_symbol
_atom_type_description
_atom_type_scat_dispersion_real
_atom_type_scat_dispersion_imag
_atom_type_scat_source
C C 0.0033 0.0016 'International Tables Vol C Tables 4.2.6.8 and 6.1.1.4'
H H 0.0000 0.0000 'International Tables Vol C Tables 4.2.6.8 and 6.1.1.4'
O O 0.0106 0.0060 'International Tables Vol C Tables 4.2.6.8 and 6.1.1.4'
P P 0.1023 0.0942 'International Tables Vol C Tables 4.2.6.8 and 6.1.1.4'
Cl Cl 0.1484 0.1585 'International Tables Vol C Tables 4.2.6.8 and 6.1.1.4'
Ti Ti 0.2776 0.4457 'International Tables Vol C Tables 4.2.6.8 and 6.1.1.4'
Co Co 0.3494 0.9721 'International Tables Vol C Tables 4.2.6.8 and 6.1.1.4'

loop_
_geom_angle_atom_site_label_1
_geom_angle_atom_site_label_2
_geom_angle_atom_site_label_3
_geom_angle
_geom_angle_site_symmetry_1
_geom_angle_site_symmetry_3
_geom_angle_publ_flag
O1 Ti1 O2 87.4(3) . . ?
O1 Ti1 O3 87.6(3) . . ?
O2 Ti1 O3 86.1(3) . . ?
O1 Ti1 Cl2 87.5(2) . . ?
O2 Ti1 Cl2 174.1(2) . . ?
O3 Ti1 Cl2 90.7(2) . . ?
O1 Ti1 Cl1 91.1(2) . . ?
O2 Ti1 Cl1 88.7(2) . . ?
O3 Ti1 Cl1 174.7(2) . . ?
Cl2 Ti1 Cl1 94.41(14) . . ?
O1 Ti1 Cl3 175.3(2) . . ?
O2 Ti1 Cl3 91.5(2) . . ?
O3 Ti1 Cl3 87.7(2) . . ?
Cl2 Ti1 Cl3 93.35(13) . . ?
Cl1 Ti1 Cl3 93.42(13) . . ?
C3 Co1 C4 39.0(6) . . ?
C3 Co1 C5 65.7(6) . . ?
C4 Co1 C5 38.8(6) . . ?
C3 Co1 C2 38.0(6) . . ?
C4 Co1 C2 64.5(7) . . ?
C5 Co1 C2 66.0(6) . . ?
C3 Co1 C1 64.9(6) . . ?
C4 Co1 C1 65.7(7) . . ?
C5 Co1 C1 40.7(7) . . ?
C2 Co1 C1 38.6(6) . . ?
C3 Co1 P1 114.7(6) . . ?
C4 Co1 P1 153.3(5) . . ?
C5 Co1 P1 141.0(7) . . ?
C2 Co1 P1 90.8(5) . . ?
C1 Co1 P1 101.9(6) . . ?
C3 Co1 P3 154.3(6) . . ?
C4 Co1 P3 115.5(6) . . ?
C5 Co1 P3 91.5(4) . . ?
C2 Co1 P3 143.8(6) . . ?
C1 Co1 P3 106.2(5) . . ?
P1 Co1 P3 90.35(12) . . ?
C3 Co1 P2 95.9(5) . . ?
C4 Co1 P2 96.1(5) . . ?
C5 Co1 P2 128.0(7) . . ?
C2 Co1 P2 127.4(6) . . ?
C1 Co1 P2 160.0(5) . . ?
P1 Co1 P2 91.03(11) . . ?
P3 Co1 P2 88.78(11) . . ?
O1 P1 O12 106.9(4) . . ?
O1 P1 O11 107.2(4) . . ?
O12 P1 O11 101.0(5) . . ?
O1 P1 Co1 118.0(3) . . ?
O12 P1 Co1 114.8(4) . . ?
O11 P1 Co1 107.4(4) . . ?
O2 P2 O22 108.3(4) . . ?
O2 P2 O21 107.3(5) . . ?
O22 P2 O21 101.7(6) . . ?
O2 P2 Co1 116.8(3) . . ?
O22 P2 Co1 114.1(4) . . ?
O21 P2 Co1 107.4(4) . . ?
O3 P3 O32 108.6(4) . . ?
O3 P3 O31 106.7(5) . . ?
O32 P3 O31 100.4(6) . . ?
O3 P3 Co1 116.6(3) . . ?
O32 P3 Co1 114.3(4) . . ?
O31 P3 Co1 108.7(3) . . ?
P1 O1 Ti1 134.6(4) . . ?
P2 O2 Ti1 135.8(4) . . ?
P3 O3 Ti1 135.5(4) . . ?
C11 O11 P1 126.8(10) . . ?
C13 O12 P1 126.1(8) . . ?
C21 O21 P2 127.7(12) . . ?
C23 O22 P2 129.1(11) . . ?
C31 O31 P3 121.4(8) . . ?
C33 O32 P3 126.8(8) . . ?
C2 C1 C5 106.1(15) . . ?
C2 C1 Co1 70.2(8) . . ?
C5 C1 Co1 68.7(7) . . ?
C3 C2 C1 109.8(16) . . ?
C3 C2 Co1 70.0(8) . . ?
C1 C2 Co1 71.2(8) . . ?
C2 C3 C4 108.7(14) . . ?
C2 C3 Co1 72.0(8) . . ?
C4 C3 Co1 70.5(8) . . ?
C3 C4 C5 109.4(16) . . ?
C3 C4 Co1 70.6(8) . . ?
C5 C4 Co1 71.1(9) . . ?
C4 C5 C1 106.0(14) . . ?
C4 C5 Co1 70.0(8) . . ?
C1 C5 Co1 70.6(8) . . ?
O11 C11 C12 116.9(18) . . ?
O12 C13 C14 109.2(12) . . ?
O21 C21 C22B 136.8(29) . . ?
O21 C21 C22A 133.2(22) . . ?
C22B C21 C22A 64.2(21) . . ?
C21 C22A C22B 57.7(13) . . ?
C21 C22B C22A 58.1(14) . . ?
O22 C23 C24 120.3(18) . . ?
O31 C31 C32B 113.0(20) . . ?
O31 C31 C32A 118.8(19) . . ?
C32B C31 C32A 35.4(18) . . ?
C32B C32A C31 71.7(19) . . ?
C32A C32B C31 72.9(19) . . ?
C34 C33 O32 111.2(12) . . ?

loop_
_geom_bond_atom_site_label_1
_geom_bond_atom_site_label_2
_geom_bond_distance
_geom_bond_site_symmetry_2
_geom_bond_publ_flag
Ti1 O1 1.956(6) . ?
Ti1 O2 1.962(7) . ?
Ti1 O3 1.979(6) . ?
Ti1 Cl2 2.304(3) . ?
Ti1 Cl1 2.305(3) . ?
Ti1 Cl3 2.322(3) . ?
Co1 C3 2.015(12) . ?
Co1 C4 2.013(14) . ?
Co1 C5 2.027(13) . ?
Co1 C2 2.038(12) . ?
Co1 C1 2.052(13) . ?
Co1 P1 2.161(3) . ?
Co1 P3 2.184(3) . ?
Co1 P2 2.186(3) . ?
P1 O1 1.550(7) . ?
P1 O12 1.569(8) . ?
P1 O11 1.599(9) . ?
P2 O2 1.534(7) . ?
P2 O22 1.539(8) . ?
P2 O21 1.589(10) . ?
P3 O3 1.540(6) . ?
P3 O32 1.558(9) . ?
P3 O31 1.611(8) . ?
O11 C11 1.37(2) . ?
O12 C13 1.417(15) . ?
O21 C21 1.37(2) . ?
O22 C23 1.35(2) . ?
O31 C31 1.38(2) . ?
O32 C33 1.46(2) . ?
C1 C2 1.35(2) . ?
C1 C5 1.42(2) . ?
C2 C3 1.32(2) . ?
C3 C4 1.34(2) . ?
C4 C5 1.34(2) . ?
C11 C12 1.45(3) . ?
C13 C14 1.49(2) . ?
C21 C22B 1.44(2) . ?
C21 C22A 1.45(2) . ?
C22A C22B 1.54(4) . ?
C23 C24 1.42(2) . ?
C31 C32B 1.46(2) . ?
C31 C32A 1.47(2) . ?
C32A C32B 0.89(4) . ?
C33 C34 1.42(2) . ?
